data_4335630
loop_
_publ_author_name
'M. Angeles Alvarez'
'M. Esther Garc\'ia'
'Daniel Garc\'ia-Viv\'o'
'Raquel Lozano'
'Alberto Ramos'
'Miguel A. Ruiz'

_publ_section_title
;
 Reactivity of the Anionic Diphosphorus Complex
 [Mo2Cp2(\m-PCy2)(\m-\k2:\k2-P2)(CO)2]- toward Phosphorus- and Transition
 Metal-Based Electrophiles
;
_journal_name_full 'Inorganic Chemistry'
_journal_page_first 9005
_journal_page_last 9018
_journal_paper_doi 10.1021/ic401204j
_journal_volume 52
_journal_year 2013
_chemical_compound_source 'synthesis as described'
_chemical_formula_moiety 'C56 H64 Mo4 O12 P6 Re2'
_chemical_formula_sum 'C56 H64 Mo4 O12 P6 Re2'
_chemical_formula_weight 1871.07
_chemical_name_systematic
;
 ?
;
_space_group_IT_number 15
_symmetry_cell_setting monoclinic
_symmetry_Int_Tables_number 15
_symmetry_space_group_name_Hall '-C 2yc'
_symmetry_space_group_name_H-M 'C 1 2/c 1'
_atom_sites_solution_hydrogens geom
_atom_sites_solution_primary direct
_atom_sites_solution_secondary difmap
_audit_conform_dict_location ftp://ftp.iucr.org/pub/cif_core.dic
_audit_conform_dict_name cif_core.dic
_audit_conform_dict_version 2.4
_audit_creation_method 'WinGX routine CIF_UPDATE'
_cell_angle_alpha 90
_cell_angle_beta 117.887(7)
_cell_angle_gamma 90
_cell_formula_units_Z 4
_cell_length_a 22.0385(12)
_cell_length_b 18.5783(7)
_cell_length_c 19.1055(10)
_cell_measurement_reflns_used 5539
_cell_measurement_temperature 150(2)
_cell_measurement_theta_max 74.2627
_cell_measurement_theta_min 3.2846
_cell_measurement_wavelength 1.54184
_cell_volume 6914.1(7)
_computing_cell_refinement
;
CrysAlis RED, Oxford Diffraction Ltd.,
Version 1.171.31.7 (release 18-10-2006 CrysAlis171 .NET)
(compiled Oct 18 2006,16:28:17)
;
_computing_data_collection
;
CrysAlis CCD, Oxford Diffraction Ltd.,
Version 1.171.31.7 (release 18-10-2006 CrysAlis171 .NET)
(compiled Oct 18 2006,16:28:17)
;
_computing_data_reduction
;
CrysAlis RED, Oxford Diffraction Ltd.,
Version 1.171.31.7 (release 18-10-2006 CrysAlis171 .NET)
(compiled Oct 18 2006,16:28:17)
;
_computing_molecular_graphics 'Ortep-3 for Windows (Farrugia, 1997)'
_computing_publication_material 'WinGX publication routines (Farrugia, 1999)'
_computing_structure_refinement 'SHELXL-97 (Sheldrick, 2008)'
_computing_structure_solution 'SHELXS-97 (Sheldrick, 2008)'
_diffrn_ambient_temperature 150(2)
_diffrn_measured_fraction_theta_full 0.965
_diffrn_measured_fraction_theta_max 0.965
_diffrn_measurement_device_type 'ONYX CCD'
_diffrn_measurement_method CCD
_diffrn_radiation_monochromator graphite
_diffrn_radiation_probe x-ray
_diffrn_radiation_source 'Nova (Cu) x-ray Source'
_diffrn_radiation_type CuK\a
_diffrn_radiation_wavelength 1.54184
_diffrn_reflns_av_R_equivalents 0.061
_diffrn_reflns_av_unetI/netI 0.0719
_diffrn_reflns_limit_h_max 27
_diffrn_reflns_limit_h_min -26
_diffrn_reflns_limit_k_max 21
_diffrn_reflns_limit_k_min -23
_diffrn_reflns_limit_l_max 16
_diffrn_reflns_limit_l_min -23
_diffrn_reflns_number 13405
_diffrn_reflns_theta_full 74.43
_diffrn_reflns_theta_max 74.43
_diffrn_reflns_theta_min 3.29
_exptl_absorpt_coefficient_mu 14.163
_exptl_absorpt_correction_T_max 1.00000
_exptl_absorpt_correction_T_min 0.37237
_exptl_absorpt_correction_type multi-scan
_exptl_absorpt_process_details
;
CrysAlisPro, Oxford Diffraction Ltd.,
Version 1.171.34.36 (release 02-08-2010 CrysAlis171 .NET)
(compiled Aug  2 2010,13:00:58)
empirical absorption correction using spherical harmonics,
 implemented in SCALE3 ABSPACK scaling algorithm.
;
_exptl_crystal_colour green
_exptl_crystal_density_diffrn 1.797
_exptl_crystal_description prism
_exptl_crystal_F_000 3616
_exptl_crystal_size_max 0.1
_exptl_crystal_size_mid 0.08
_exptl_crystal_size_min 0.04
_platon_squeeze_details
;
;
_refine_diff_density_max 1.917
_refine_diff_density_min -2.161
_refine_diff_density_rms 0.166
_refine_ls_extinction_method none
_refine_ls_goodness_of_fit_ref 1.055
_refine_ls_hydrogen_treatment constr
_refine_ls_matrix_type full
_refine_ls_number_parameters 333
_refine_ls_number_reflns 6820
_refine_ls_number_restraints 10
_refine_ls_restrained_S_all 1.055
_refine_ls_R_factor_all 0.0748
_refine_ls_R_factor_gt 0.0585
_refine_ls_shift/su_max 0.001
_refine_ls_shift/su_mean 0
_refine_ls_structure_factor_coef Fsqd
_refine_ls_weighting_details 'calc w=1/[\s^2^(Fo^2^)+(0.0805P)^2^+1.9734P] where P=(Fo^2^+2Fc^2^)/3'
_refine_ls_weighting_scheme calc
_refine_ls_wR_factor_gt 0.1501
_refine_ls_wR_factor_ref 0.162
_reflns_number_gt 5223
_reflns_number_total 6820
_reflns_threshold_expression >2\s(I)
_cod_data_source_file ic401204j_si_001_4.cif
_cod_data_source_block compound10
_cod_original_cell_volume 6914.1(6)
_cod_database_code 4335630

loop_
_symmetry_equiv_pos_as_xyz
'x, y, z'
'-x, y, -z+1/2'
'x+1/2, y+1/2, z'
'-x+1/2, y+1/2, -z+1/2'
'-x, -y, -z'
'x, -y, z-1/2'
'-x+1/2, -y+1/2, -z'
'x+1/2, -y+1/2, z-1/2'

loop_
_atom_site_label
_atom_site_type_symbol
_atom_site_fract_x
_atom_site_fract_y
_atom_site_fract_z
_atom_site_U_iso_or_equiv
_atom_site_adp_type
_atom_site_occupancy
_atom_site_symmetry_multiplicity
_atom_site_calc_flag
_atom_site_refinement_flags
_atom_site_disorder_assembly
_atom_site_disorder_group
Mo1 Mo 0.14576(4) 0.74349(4) 0.77672(5) 0.04700(19) Uani 1 1 d . . .
Mo2 Mo 0.18521(4) 0.89827(4) 0.78725(4) 0.04415(19) Uani 1 1 d . . .
Re1 Re 0.04448(2) 0.87962(2) 0.90731(2) 0.04503(14) Uani 1 1 d . . .
P3 P 0.21757(12) 0.80030(14) 0.72735(14) 0.0466(5) Uani 1 1 d . E .
P2 P 0.10216(12) 0.84382(14) 0.82614(13) 0.0454(5) Uani 1 1 d . . .
P1 P 0.06970(11) 0.84529(12) 0.70537(13) 0.0421(5) Uani 1 1 d . . .
C1 C 0.2320(8) 0.7468(9) 0.8827(9) 0.042(3) Uiso 0.55 1 d P A 1
O1 O 0.2785(7) 0.7417(7) 0.9417(7) 0.055(3) Uiso 0.55 1 d P A 1
C1B C 0.0740(13) 0.7149(15) 0.6784(15) 0.062(6) Uiso 0.45 1 d P A 2
O1B O 0.0315(16) 0.6892(19) 0.6172(19) 0.126(9) Uiso 0.45 1 d P A 2
C2 C 0.1394(9) 0.9516(9) 0.6896(10) 0.045(3) Uiso 0.55 1 d P B 1
O2 O 0.1158(6) 0.9885(7) 0.6369(7) 0.049(2) Uiso 0.55 1 d P B 1
C2B C 0.2478(16) 0.8708(17) 0.8874(19) 0.077(7) Uiso 0.45 1 d P B 2
O2B O 0.2873(16) 0.8552(18) 0.9570(18) 0.121(9) Uiso 0.45 1 d P B 2
C3 C 0.0631(8) 0.7808(7) 0.9534(7) 0.078(4) Uani 1 1 d . . .
O3 O 0.0740(9) 0.7260(7) 0.9818(7) 0.143(6) Uani 1 1 d . . .
C4 C 0.0005(5) 0.9082(6) 0.9711(6) 0.056(2) Uani 1 1 d . . .
O4 O -0.0206(4) 0.9233(5) 1.0129(5) 0.069(2) Uani 1 1 d . . .
C5 C 0.0293(5) 0.9776(7) 0.8589(5) 0.056(3) Uani 1 1 d . . .
O5 O 0.0239(5) 1.0347(4) 0.8334(5) 0.071(2) Uani 1 1 d . . .
C6 C 0.1324(6) 0.9106(8) 0.9911(6) 0.065(3) Uani 1 1 d . . .
O6 O 0.1824(4) 0.9318(7) 1.0408(5) 0.091(3) Uani 1 1 d . . .
C30 C 0.1638(11) 0.6199(13) 0.7944(13) 0.062(6) Uiso 0.55 1 d PD A 1
H30 H 0.2066 0.5989 0.8242 0.075 Uiso 0.55 1 calc PR A 1
C31 C 0.1214(13) 0.6400(17) 0.8302(18) 0.085(8) Uiso 0.55 1 d PD A 1
H31 H 0.1304 0.6352 0.8827 0.103 Uiso 0.55 1 calc PR A 1
C32 C 0.0622(15) 0.6690(19) 0.7648(15) 0.114(10) Uiso 0.55 1 d PD A 1
H32 H 0.0248 0.6907 0.7663 0.136 Uiso 0.55 1 calc PR A 1
C33 C 0.0713(13) 0.6583(18) 0.6979(17) 0.098(8) Uiso 0.55 1 d PD A 1
H33 H 0.0361 0.6671 0.6472 0.118 Uiso 0.55 1 calc PR A 1
C34 C 0.1377(12) 0.6332(15) 0.7109(13) 0.084(7) Uiso 0.55 1 d PD A 1
H34 H 0.157 0.6276 0.6771 0.101 Uiso 0.55 1 calc PR A 1
C35 C 0.1518(14) 0.6715(17) 0.8783(17) 0.081(8) Uiso 0.45 1 d PD A 2
H35 H 0.1314 0.6806 0.9104 0.098 Uiso 0.45 1 calc PR A 2
C36 C 0.2202(16) 0.695(2) 0.897(2) 0.103(11) Uiso 0.45 1 d PD A 2
H36 H 0.2515 0.724 0.9375 0.124 Uiso 0.45 1 calc PR A 2
C37 C 0.2243(17) 0.6581(19) 0.8330(18) 0.096(10) Uiso 0.45 1 d PD A 2
H37 H 0.2655 0.658 0.8306 0.115 Uiso 0.45 1 calc PR A 2
C38 C 0.1654(15) 0.621(2) 0.772(2) 0.084(10) Uiso 0.45 1 d PD A 2
H38 H 0.1599 0.5978 0.727 0.101 Uiso 0.45 1 calc PR A 2
C39 C 0.1174(16) 0.6320(19) 0.8031(19) 0.084(10) Uiso 0.45 1 d PD A 2
H39 H 0.0721 0.6163 0.7792 0.101 Uiso 0.45 1 calc PR A 2
C40 C 0.2367(15) 1.0108(16) 0.8345(17) 0.084(7) Uiso 0.55 1 d P B 1
H40 H 0.2171 1.0521 0.805 0.1 Uiso 0.55 1 calc PR B 1
C41 C 0.2858(10) 0.9673(11) 0.8308(12) 0.057(4) Uiso 0.55 1 d P B 1
H41 H 0.3043 0.9735 0.7964 0.069 Uiso 0.55 1 calc PR B 1
C42 C 0.3024(11) 0.9150(12) 0.8840(12) 0.063(5) Uiso 0.55 1 d P B 1
H42 H 0.3355 0.8799 0.8937 0.076 Uiso 0.55 1 calc PR B 1
C43 C 0.2632(10) 0.9203(11) 0.9224(12) 0.058(4) Uiso 0.55 1 d P B 1
H43 H 0.2651 0.8888 0.9611 0.069 Uiso 0.55 1 calc PR B 1
C44 C 0.2219(11) 0.9776(12) 0.8958(12) 0.065(5) Uiso 0.55 1 d P B 1
H44 H 0.1905 0.9934 0.9121 0.078 Uiso 0.55 1 calc PR B 1
C45 C 0.2566(13) 0.9978(13) 0.8095(14) 0.053(5) Uiso 0.45 1 d P B 2
H45 H 0.3042 0.9945 0.8363 0.064 Uiso 0.45 1 calc PR B 2
C46 C 0.2158(19) 0.990(2) 0.727(2) 0.095(10) Uiso 0.45 1 d P B 2
H46 H 0.2333 0.9786 0.6922 0.114 Uiso 0.45 1 calc PR B 2
C47 C 0.1483(16) 1.0016(17) 0.7033(19) 0.078(7) Uiso 0.45 1 d P B 2
H47 H 0.1124 1.0004 0.6519 0.093 Uiso 0.45 1 calc PR B 2
C48 C 0.1437(13) 1.0162(14) 0.7751(14) 0.062(6) Uiso 0.45 1 d P B 2
H48 H 0.1034 1.0271 0.7771 0.074 Uiso 0.45 1 calc PR B 2
C49 C 0.2138(13) 1.0112(13) 0.8461(14) 0.053(5) Uiso 0.45 1 d P B 2
H49 H 0.226 1.0156 0.8996 0.063 Uiso 0.45 1 calc PR B 2
C18 C 0.1839(9) 0.8061(8) 0.6184(7) 0.091(5) Uani 1 1 d . . .
H18 H 0.1395 0.8295 0.6025 0.11 Uiso 1 1 calc R C 1
C23 C 0.1617(11) 0.7382(12) 0.5716(12) 0.126(7) Uiso 1 1 d . E .
H23A H 0.1377 0.7092 0.593 0.151 Uiso 1 1 calc R D 1
H23B H 0.2025 0.7118 0.58 0.151 Uiso 1 1 calc R D 1
C19 C 0.2127(11) 0.8523(12) 0.5853(12) 0.058(4) Uiso 0.6 1 d P E 1
H19A H 0.2556 0.8308 0.5936 0.07 Uiso 0.6 1 calc PR E 1
H19B H 0.2244 0.8962 0.6163 0.07 Uiso 0.6 1 calc PR E 1
C20 C 0.1739(17) 0.8750(18) 0.4971(18) 0.096(8) Uiso 0.6 1 d P E 1
H20A H 0.2035 0.9019 0.4816 0.116 Uiso 0.6 1 calc PR E 1
H20B H 0.1337 0.9038 0.4864 0.116 Uiso 0.6 1 calc PR E 1
C21 C 0.1532(14) 0.7996(17) 0.4537(16) 0.083(6) Uiso 0.6 1 d P E 1
H21A H 0.1238 0.8084 0.3978 0.1 Uiso 0.6 1 calc PR E 1
H21B H 0.1946 0.7767 0.4588 0.1 Uiso 0.6 1 calc PR E 1
C22 C 0.1158(12) 0.7452(13) 0.4828(13) 0.073(5) Uiso 0.6 1 d P E 1
H22A H 0.0709 0.7633 0.4716 0.088 Uiso 0.6 1 calc PR E 1
H22B H 0.1103 0.699 0.4569 0.088 Uiso 0.6 1 calc PR E 1
C81 C 0.2268(16) 0.8773(17) 0.6001(17) 0.053(6) Uiso 0.4 1 d P E 2
H81A H 0.2067 0.9222 0.6053 0.064 Uiso 0.4 1 calc PR E 2
H81B H 0.2743 0.8769 0.6409 0.064 Uiso 0.4 1 calc PR E 2
C82 C 0.225(3) 0.877(4) 0.519(4) 0.15(2) Uiso 0.4 1 d P E 2
H82A H 0.2252 0.9255 0.5 0.175 Uiso 0.4 1 calc PR E 2
H82B H 0.2645 0.851 0.5209 0.175 Uiso 0.4 1 calc PR E 2
C83 C 0.160(2) 0.839(3) 0.468(3) 0.086(10) Uiso 0.4 1 d P E 2
H83A H 0.1247 0.8713 0.4653 0.103 Uiso 0.4 1 calc PR E 2
H83B H 0.157 0.8391 0.4158 0.103 Uiso 0.4 1 calc PR E 2
C84 C 0.139(2) 0.768(3) 0.478(3) 0.093(11) Uiso 0.4 1 d P E 2
H84A H 0.1565 0.7344 0.4535 0.112 Uiso 0.4 1 calc PR E 2
H84B H 0.0892 0.7668 0.4482 0.112 Uiso 0.4 1 calc PR E 2
C24 C 0.3102(5) 0.7731(7) 0.7760(7) 0.062(3) Uani 1 1 d . . .
H24 H 0.3255 0.7797 0.8327 0.075 Uiso 1 1 calc R E 1
C25 C 0.3616(11) 0.8146(12) 0.7608(12) 0.066(5) Uiso 0.6 1 d P E 1
H25A H 0.3563 0.8656 0.7677 0.079 Uiso 0.6 1 calc PR E 1
H25B H 0.3519 0.8071 0.7063 0.079 Uiso 0.6 1 calc PR E 1
C26 C 0.4371(14) 0.7921(16) 0.8167(17) 0.082(6) Uiso 0.6 1 d P E 1
H26A H 0.4684 0.8207 0.8056 0.098 Uiso 0.6 1 calc PR E 1
H26B H 0.4479 0.7999 0.8715 0.098 Uiso 0.6 1 calc PR E 1
C27 C 0.4450(12) 0.7133(13) 0.8030(14) 0.074(5) Uiso 0.6 1 d P E 1
H27A H 0.4918 0.6983 0.8378 0.089 Uiso 0.6 1 calc PR E 1
H27B H 0.4365 0.7066 0.7488 0.089 Uiso 0.6 1 calc PR E 1
C28 C 0.3958(10) 0.6665(12) 0.8179(12) 0.063(4) Uiso 0.6 1 d P E 1
H28A H 0.402 0.6167 0.8075 0.076 Uiso 0.6 1 calc PR E 1
H28B H 0.4068 0.6703 0.8733 0.076 Uiso 0.6 1 calc PR E 1
C29 C 0.3218(10) 0.6874(11) 0.7672(11) 0.060(4) Uiso 0.6 1 d P E 1
H29A H 0.293 0.6594 0.7828 0.072 Uiso 0.6 1 calc PR E 1
H29B H 0.3084 0.6765 0.7123 0.072 Uiso 0.6 1 calc PR E 1
C91 C 0.354(2) 0.842(2) 0.781(2) 0.086(10) Uiso 0.4 1 d P E 2
H91A H 0.3445 0.8564 0.7283 0.104 Uiso 0.4 1 calc PR E 2
H91B H 0.3409 0.8811 0.8049 0.104 Uiso 0.4 1 calc PR E 2
C92 C 0.430(3) 0.826(3) 0.830(3) 0.115(16) Uiso 0.4 1 d P E 2
H92A H 0.4573 0.8674 0.8313 0.138 Uiso 0.4 1 calc PR E 2
H92B H 0.4408 0.814 0.8845 0.138 Uiso 0.4 1 calc PR E 2
C93 C 0.443(2) 0.765(3) 0.791(3) 0.096(12) Uiso 0.4 1 d P E 2
H93A H 0.4915 0.7542 0.8173 0.115 Uiso 0.4 1 calc PR E 2
H93B H 0.4301 0.7782 0.7368 0.115 Uiso 0.4 1 calc PR E 2
C94 C 0.402(3) 0.692(3) 0.789(3) 0.115(15) Uiso 0.4 1 d P E 2
H94A H 0.4105 0.679 0.8424 0.138 Uiso 0.4 1 calc PR E 2
H94B H 0.4145 0.6527 0.766 0.138 Uiso 0.4 1 calc PR E 2
C95 C 0.3201(16) 0.7148(18) 0.7340(18) 0.067(7) Uiso 0.4 1 d P E 2
H95A H 0.3117 0.7298 0.6816 0.08 Uiso 0.4 1 calc PR E 2
H95B H 0.29 0.6748 0.729 0.08 Uiso 0.4 1 calc PR E 2

loop_
_atom_site_aniso_label
_atom_site_aniso_U_11
_atom_site_aniso_U_22
_atom_site_aniso_U_33
_atom_site_aniso_U_23
_atom_site_aniso_U_13
_atom_site_aniso_U_12
Mo1 0.0460(4) 0.0426(4) 0.0574(4) 0.0054(3) 0.0283(4) 0.0041(3)
Mo2 0.0449(4) 0.0456(4) 0.0454(4) -0.0033(3) 0.0241(3) -0.0026(3)
Re1 0.0427(2) 0.0565(3) 0.0374(2) -0.00163(15) 0.02001(17) 0.00276(17)
P3 0.0473(12) 0.0526(13) 0.0461(11) -0.0011(9) 0.0271(10) 0.0006(10)
P2 0.0428(12) 0.0549(13) 0.0414(10) 0.0019(9) 0.0222(10) 0.0072(10)
P1 0.0443(12) 0.0433(11) 0.0431(10) 0.0015(8) 0.0243(10) 0.0002(9)
C3 0.116(11) 0.065(7) 0.060(6) 0.024(6) 0.046(7) 0.036(7)
O3 0.220(16) 0.096(9) 0.106(9) 0.059(7) 0.069(10) 0.059(10)
C4 0.049(5) 0.077(7) 0.049(5) -0.006(5) 0.029(5) -0.014(5)
O4 0.081(5) 0.075(5) 0.078(5) -0.022(4) 0.059(5) -0.024(4)
C5 0.049(5) 0.082(8) 0.038(4) -0.019(5) 0.020(4) 0.002(5)
O5 0.111(7) 0.047(4) 0.061(4) 0.005(3) 0.046(5) 0.007(4)
C6 0.049(6) 0.095(9) 0.048(5) -0.003(5) 0.022(5) 0.005(6)
O6 0.048(5) 0.143(10) 0.063(5) -0.022(6) 0.009(4) -0.003(5)
C18 0.151(14) 0.081(9) 0.058(7) 0.012(6) 0.062(9) 0.019(9)
C24 0.050(6) 0.081(8) 0.068(6) -0.010(6) 0.037(5) -0.006(5)

loop_
_atom_type_symbol
_atom_type_description
_atom_type_scat_dispersion_real
_atom_type_scat_dispersion_imag
_atom_type_scat_source
C C 0.0181 0.0091 'International Tables Vol C Tables 4.2.6.8 and 6.1.1.4'
H H 0 0 'International Tables Vol C Tables 4.2.6.8 and 6.1.1.4'
Mo Mo -0.0483 2.7339 'International Tables Vol C Tables 4.2.6.8 and 6.1.1.4'
O O 0.0492 0.0322 'International Tables Vol C Tables 4.2.6.8 and 6.1.1.4'
P P 0.2955 0.4335 'International Tables Vol C Tables 4.2.6.8 and 6.1.1.4'
Re Re -5.2083 5.8923 'International Tables Vol C Tables 4.2.6.8 and 6.1.1.4'

loop_
_geom_angle_atom_site_label_1
_geom_angle_atom_site_label_2
_geom_angle_atom_site_label_3
_geom_angle
_geom_angle_site_symmetry_1
_geom_angle_site_symmetry_3
Mo2 Mo1 P3 52.08(7) . .
Mo2 Mo1 P2 53.27(6) . .
Mo2 Mo1 P1 53.18(6) . .
C1B Mo1 C1 164.4(9) . .
C1B Mo1 C37 112.5(11) . .
C1 Mo1 C37 52.0(9) . .
C1B Mo1 C32 56.9(10) . .
C1 Mo1 C32 117.7(8) . .
Mo1 Mo2 P3 52.14(6) . .
Mo1 Mo2 P2 52.90(7) . .
Mo1 Mo2 P1 52.79(6) . .
Mo1 Mo2 C2 115.20(51) . .
Mo1 Mo2 C2B 81.69(102) . .
P1 Mo1 C1 127.22(47) . .
P1 Mo1 C1B 68.21(83) . .
P2 Mo1 C1 86.94(48) . .
P2 Mo1 C1B 107.38(84) . .
P2 Mo1 P1 49.50(8) . .
P3 Mo1 P2 105.09(10) . .
P3 Mo1 P1 81.39(9) . .
P3 Mo1 C1 84.15(53) . .
P3 Mo1 C1B 97.54(93) . .
Mo1 Mo2 P3 52.14(6) . .
Mo1 Mo2 P2 52.90(7) . .
Mo1 Mo2 P1 52.79(6) . .
Mo1 Mo2 C2 115.20(51) . .
Mo1 Mo2 C2B 81.69(102) . .
P2 Mo2 P1 49.23(9) . .
P2 Mo2 C2 111.85(55) . .
P2 Mo2 C2B 82.80(115) . .
P3 Mo2 P2 104.78(10) . .
P3 Mo2 P1 81.17(9) . .
P3 Mo2 C2 93.76(53) . .
P3 Mo2 C2B 92.30(105) . .
P1 Mo1 C1 127.22(47) . .
P1 Mo1 C1B 68.21(83) . .
P2 Mo1 C1 86.94(48) . .
P2 Mo1 C1B 107.38(84) . .
P3 Mo1 C1 84.15(53) . .
P3 Mo1 C1B 97.54(93) . .
P1 Mo2 C2 71.08(53) . .
P1 Mo2 C2B 126.64(107) . .
P2 Mo2 C2 111.85(55) . .
P2 Mo2 C2B 82.80(115) . .
P3 Mo2 C2 93.76(53) . .
P3 Mo2 C2B 92.30(105) . .
C37 Mo1 C32 91.5(12) . .
C1B Mo1 C33 29.6(11) . .
C1 Mo1 C33 137.1(9) . .
C37 Mo1 C33 88.9(11) . .
C32 Mo1 C33 36.2(6) . .
C1B Mo1 C39 77.0(11) . .
C1 Mo1 C39 91.8(9) . .
C37 Mo1 C39 58.5(12) . .
C32 Mo1 C39 33.1(12) . .
C33 Mo1 C39 47.8(11) . .
C1B Mo1 C36 139.7(12) . .
C1 Mo1 Mo2 78.26(47) . .
C1B Mo1 Mo2 114.99(85) . .
C1 Mo1 C36 27.7(9) . .
C37 Mo1 C36 37.2(6) . .
C32 Mo1 C36 91.5(10) . .
C33 Mo1 C36 110.3(12) . .
C39 Mo1 C36 64.1(11) . .
C1B Mo1 C35 111.5(11) . .
C1 Mo1 C35 61.3(8) . .
C37 Mo1 C35 56.9(11) . .
C32 Mo1 C35 56.3(9) . .
C33 Mo1 C35 83.9(10) . .
C39 Mo1 C35 37.3(6) . .
C36 Mo1 C35 36.6(6) . .
C1B Mo1 C38 76.8(12) . .
C1 Mo1 C38 87.8(9) . .
C37 Mo1 C38 37.0(6) . .
C32 Mo1 C38 63.1(11) . .
C33 Mo1 C38 51.9(10) . .
C39 Mo1 C38 36.5(6) . .
C36 Mo1 C38 65.9(12) . .
C35 Mo1 C38 61.6(11) . .
C1B Mo1 C30 82.7(10) . .
C1 Mo1 C30 82.4(7) . .
C37 Mo1 C30 35.3(11) . .
C32 Mo1 C30 58.6(10) . .
C33 Mo1 C30 55.2(9) . .
C39 Mo1 C30 28.4(10) . .
C36 Mo1 C30 58.2(10) . .
C35 Mo1 C30 50.8(9) . .
C38 Mo1 C30 10.8(9) . .
C1B Mo1 C31 86.9(11) . .
C1 Mo1 C31 83.6(9) . .
C37 Mo1 C31 59.4(11) . .
C32 Mo1 C31 36.1(6) . .
C33 Mo1 C31 58.5(11) . .
C39 Mo1 C31 12.4(9) . .
C36 Mo1 C31 56.3(10) . .
C35 Mo1 C31 25.5(9) . .
C38 Mo1 C31 45.6(10) . .
C30 Mo1 C31 35.9(5) . .
C1B Mo1 C34 53.5(10) . .
C1 Mo1 C34 111.0(7) . .
C37 Mo1 C34 59.1(9) . .
C32 Mo1 C34 63.6(9) . .
C33 Mo1 C34 36.2(5) . .
C39 Mo1 C34 51.1(9) . .
C36 Mo1 C34 91.9(10) . .
C35 Mo1 C34 84.6(9) . .
C38 Mo1 C34 26.2(10) . .
C30 Mo1 C34 35.7(5) . .
C31 Mo1 C34 63.1(9) . .
C2B Mo2 C2 162.0(11) . .
C2B Mo2 C49 81.0(12) . .
C2 Mo2 C49 84.6(8) . .
C2B Mo2 C46 118.1(14) . .
C2 Mo2 C46 44.4(10) . .
C49 Mo2 C46 60.3(11) . .
C2B Mo2 C45 85.2(12) . .
C2 Mo2 C45 76.9(8) . .
C49 Mo2 C45 35.9(8) . .
C46 Mo2 C45 35.3(10) . .
C2B Mo2 C48 115.6(12) . .
C2 Mo2 C48 54.5(8) . .
C49 Mo2 C48 37.7(8) . .
C46 Mo2 C48 57.1(11) . .
C45 Mo2 C48 58.4(9) . .
C2B Mo2 C40 81.6(13) . .
C2 Mo2 C40 81.6(9) . .
C49 Mo2 C40 15.8(7) . .
C46 Mo2 C40 48.7(11) . .
C45 Mo2 C40 20.2(7) . .
C48 Mo2 C40 45.7(9) . .
C2B Mo2 C41 69.9(11) . .
C2 Mo2 C41 92.4(7) . .
C49 Mo2 C41 48.6(8) . .
C46 Mo2 C41 48.1(10) . .
C45 Mo2 C41 19.9(7) . .
C48 Mo2 C41 77.6(8) . .
C40 Mo2 C41 34.1(9) . .
C2B Mo2 C44 58.3(11) . .
C2 Mo2 C44 109.8(7) . .
C49 Mo2 C44 26.6(8) . .
C46 Mo2 C44 85.4(11) . .
C45 Mo2 C44 54.5(8) . .
C48 Mo2 C44 57.3(8) . .
C40 Mo2 C44 36.9(9) . .
C41 Mo2 C44 57.9(7) . .
C2B Mo2 C43 26.3(11) . .
C2 Mo2 C43 138.4(7) . .
C49 Mo2 C43 54.8(8) . .
C46 Mo2 C43 100.5(10) . .
C45 Mo2 C43 65.3(7) . .
C48 Mo2 C43 89.8(8) . .
C40 Mo2 C43 56.9(9) . .
C41 Mo2 C43 55.8(7) . .
C44 Mo2 C43 32.8(7) . .
C2B Mo2 C47 141.2(13) . .
C2 Mo2 C47 22.7(9) . .
C49 Mo2 C47 61.9(10) . .
C46 Mo2 C47 33.4(11) . .
C45 Mo2 C47 58.3(10) . .
C48 Mo2 C47 35.6(9) . .
C40 Mo2 C47 59.6(11) . .
C41 Mo2 C47 76.6(9) . .
C44 Mo2 C47 87.5(9) . .
C43 Mo2 C47 115.9(9) . .
C2B Mo2 C42 38.3(11) . .
C2 Mo2 C42 124.6(7) . .
C49 Mo2 C42 63.8(8) . .
C46 Mo2 C42 80.2(10) . .
C45 Mo2 C42 50.5(8) . .
C48 Mo2 C42 100.7(8) . .
C40 Mo2 C42 55.5(9) . .
C41 Mo2 C42 32.5(7) . .
C44 Mo2 C42 55.7(7) . .
C43 Mo2 C42 33.5(7) . .
C47 Mo2 C42 108.7(9) . .
C6 Re1 C4 90.0(4) . .
C6 Re1 C3 89.3(6) . .
C4 Re1 C3 92.0(5) . .
C6 Re1 C5 89.9(5) . .
C4 Re1 C5 91.0(4) . .
C3 Re1 C5 177.0(5) . .
C6 Re1 P1 177.0(4) . 2_556
C4 Re1 P1 90.8(3) . 2_556
C3 Re1 P1 93.5(5) . 2_556
C5 Re1 P1 87.2(3) . 2_556
C6 Re1 P2 89.4(3) . .
C4 Re1 P2 179.4(3) . .
C3 Re1 P2 88.3(4) . .
C5 Re1 P2 88.8(2) . .
P1 Re1 P2 89.83(7) 2_556 .
C18 P3 C24 110.1(6) . .
C18 P3 Mo2 115.7(5) . .
C24 P3 Mo2 117.4(4) . .
C18 P3 Mo1 118.0(6) . .
C24 P3 Mo1 116.5(4) . .
Mo2 P3 Mo1 75.78(6) . .
P1 P2 Mo1 65.09(9) . .
P1 P2 Mo2 65.25(8) . .
Mo1 P2 Mo2 73.83(6) . .
P1 P2 Re1 132.33(12) . .
Mo1 P2 Re1 146.42(11) . .
Mo2 P2 Re1 137.04(11) . .
P2 P1 Mo1 65.41(9) . .
P2 P1 Mo2 65.51(9) . .
Mo1 P1 Mo2 74.03(7) . .
P2 P1 Re1 130.06(11) . 2_556
Mo1 P1 Re1 144.73(10) . 2_556
Mo2 P1 Re1 139.47(10) . 2_556
O1 C1 Mo1 173.3(15) . .
O1B C1B Mo1 173(3) . .
O2 C2 Mo2 173.2(16) . .
O2B C2B Mo2 175(3) . .
O3 C3 Re1 177.7(12) . .
O4 C4 Re1 174.9(10) . .
O5 C5 Re1 176.6(10) . .
O6 C6 Re1 176.4(12) . .
C34 C30 C31 118(2) . .
C34 C30 Mo1 73.6(14) . .
C31 C30 Mo1 73.1(16) . .
C34 C30 H30 121 . .
C31 C30 H30 121 . .
Mo1 C30 H30 123.8 . .
C32 C31 C30 102(2) . .
C32 C31 Mo1 67.1(19) . .
C30 C31 Mo1 71.1(15) . .
C32 C31 H31 128.9 . .
C30 C31 H31 128.9 . .
Mo1 C31 H31 124.6 . .
C33 C32 C31 106(3) . .
C33 C32 Mo1 73.5(19) . .
C31 C32 Mo1 76.8(19) . .
C33 C32 H32 126.8 . .
C31 C32 H32 126.8 . .
Mo1 C32 H32 115.4 . .
C32 C33 C34 117(3) . .
C32 C33 Mo1 70(2) . .
C34 C33 Mo1 75.6(17) . .
C32 C33 H33 121.4 . .
C34 C33 H33 121.4 . .
Mo1 C33 H33 124.2 . .
C30 C34 C33 95(2) . .
C30 C34 Mo1 70.7(14) . .
C33 C34 Mo1 68.2(16) . .
C30 C34 H34 132.3 . .
C33 C34 H34 132.3 . .
Mo1 C34 H34 121.4 . .
C36 C35 C39 113(3) . .
C36 C35 Mo1 71(2) . .
C39 C35 Mo1 70.6(19) . .
C36 C35 H35 123.4 . .
C39 C35 H35 123.4 . .
Mo1 C35 H35 126.5 . .
C37 C36 C35 97(3) . .
C37 C36 Mo1 69(2) . .
C35 C36 Mo1 72.2(19) . .
C37 C36 H36 131.6 . .
C35 C36 H36 131.6 . .
Mo1 C36 H36 120.4 . .
C36 C37 C38 121(3) . .
C36 C37 Mo1 74(2) . .
C38 C37 Mo1 75(2) . .
C36 C37 H37 119.6 . .
C38 C37 H37 119.6 . .
Mo1 C37 H37 122.3 . .
C39 C38 C37 100(3) . .
C39 C38 Mo1 71(2) . .
C37 C38 Mo1 68(2) . .
C39 C38 H38 130.2 . .
C37 C38 H38 130.2 . .
Mo1 C38 H38 123.3 . .
C38 C39 C35 109(3) . .
C38 C39 Mo1 73(2) . .
C35 C39 Mo1 72.2(19) . .
C38 C39 H39 125.5 . .
C35 C39 H39 125.5 . .
Mo1 C39 H39 121.1 . .
C41 C40 C44 105(2) . .
C41 C40 Mo2 73.0(15) . .
C44 C40 Mo2 71.9(14) . .
C41 C40 H40 127.4 . .
C44 C40 H40 127.4 . .
Mo2 C40 H40 119.8 . .
C42 C41 C40 109(2) . .
C42 C41 Mo2 75.4(13) . .
C40 C41 Mo2 72.9(14) . .
C42 C41 H41 125.3 . .
C40 C41 H41 125.3 . .
Mo2 C41 H41 118.2 . .
C41 C42 C43 110(2) . .
C41 C42 Mo2 72.1(13) . .
C43 C42 Mo2 72.6(12) . .
C41 C42 H42 125.1 . .
C43 C42 H42 125.1 . .
Mo2 C42 H42 121.9 . .
C44 C43 C42 110.0(19) . .
C44 C43 Mo2 72.9(13) . .
C42 C43 Mo2 73.9(12) . .
C44 C43 H43 125 . .
C42 C43 H43 125 . .
Mo2 C43 H43 119.8 . .
C43 C44 C40 106(2) . .
C43 C44 Mo2 74.3(13) . .
C40 C44 Mo2 71.3(14) . .
C43 C44 H44 127.2 . .
C40 C44 H44 127.2 . .
Mo2 C44 H44 119.3 . .
C46 C45 C49 110(2) . .
C46 C45 Mo2 72.3(18) . .
C49 C45 Mo2 71.7(13) . .
C46 C45 H45 124.9 . .
C49 C45 H45 124.9 . .
Mo2 C45 H45 122.7 . .
C47 C46 C45 112(3) . .
C47 C46 Mo2 76(2) . .
C45 C46 Mo2 72.4(18) . .
C47 C46 H46 123.9 . .
C45 C46 H46 123.9 . .
Mo2 C46 H46 119.6 . .
C46 C47 C48 106(3) . .
C46 C47 Mo2 71(2) . .
C48 C47 Mo2 70.5(16) . .
C46 C47 H47 127.2 . .
C48 C47 H47 127.2 . .
Mo2 C47 H47 123 . .
C47 C48 C49 110(2) . .
C47 C48 Mo2 73.9(17) . .
C49 C48 Mo2 70.4(13) . .
C47 C48 H48 124.9 . .
C49 C48 H48 124.9 . .
Mo2 C48 H48 122.4 . .
C45 C49 C48 101.6(19) . .
C45 C49 Mo2 72.4(13) . .
C48 C49 Mo2 71.8(13) . .
C45 C49 H49 129.2 . .
C48 C49 H49 129.2 . .
Mo2 C49 H49 119 . .
C19 C18 C23 110.1(15) . .
C23 C18 C81 125.2(15) . .
C19 C18 P3 121.4(14) . .
C23 C18 P3 118.0(12) . .
C81 C18 P3 107.3(13) . .
C19 C18 H18 100.9 . .
C23 C18 H18 100.9 . .
C81 C18 H18 99.1 . .
P3 C18 H18 100.9 . .
C18 C23 C22 117.2(18) . .
C18 C23 C84 102(2) . .
C18 C23 H23A 108 . .
C22 C23 H23A 108 . .
C84 C23 H23A 132.2 . .
C18 C23 H23B 108 . .
C22 C23 H23B 108 . .
C84 C23 H23B 97.8 . .
H23A C23 H23B 107.3 . .
C18 C19 C20 122(2) . .
C18 C19 H19A 106.8 . .
C20 C19 H19A 106.8 . .
C18 C19 H19B 106.8 . .
C20 C19 H19B 106.8 . .
H19A C19 H19B 106.7 . .
C19 C20 C21 102(2) . .
C19 C20 H20A 111.4 . .
C21 C20 H20A 111.4 . .
C19 C20 H20B 111.4 . .
C21 C20 H20B 111.4 . .
H20A C20 H20B 109.3 . .
C22 C21 C20 117(2) . .
C22 C21 H21A 108 . .
C20 C21 H21A 108 . .
C22 C21 H21B 108 . .
C20 C21 H21B 108 . .
H21A C21 H21B 107.2 . .
C23 C22 C21 105(2) . .
C23 C22 H22A 110.6 . .
C21 C22 H22A 110.6 . .
C23 C22 H22B 110.6 . .
C21 C22 H22B 110.6 . .
H22A C22 H22B 108.8 . .
C82 C81 C18 116(3) . .
C82 C81 H81A 108.3 . .
C18 C81 H81A 108.3 . .
C82 C81 H81B 108.3 . .
C18 C81 H81B 108.3 . .
H81A C81 H81B 107.4 . .
C83 C82 C81 103(4) . .
C83 C82 H82A 111.3 . .
C81 C82 H82A 111.3 . .
C83 C82 H82B 111.3 . .
C81 C82 H82B 111.3 . .
C84 C83 C82 129(4) . .
C84 C83 H83A 105.1 . .
C84 C83 H83B 105.1 . .
C82 C83 H83B 105.1 . .
H83A C83 H83B 105.9 . .
C83 C84 C23 119(3) . .
C83 C84 H84A 107.6 . .
C23 C84 H84A 107.6 . .
C83 C84 H84B 107.6 . .
C23 C84 H84B 107.6 . .
H84A C84 H84B 107 . .
C95 C24 C25 87.3(16) . .
C95 C24 C91 114(2) . .
C25 C24 C29 108.1(12) . .
C91 C24 C29 132.6(18) . .
C95 C24 P3 110.1(14) . .
C25 C24 P3 120.5(11) . .
C91 C24 P3 107.7(17) . .
C29 C24 P3 113.5(9) . .
C95 C24 H24 130.9 . .
C25 C24 H24 104.3 . .
C91 C24 H24 86.8 . .
C29 C24 H24 104.3 . .
P3 C24 H24 104.3 . .
C24 C25 C26 112.8(17) . .
C24 C25 H25A 109 . .
C26 C25 H25A 109 . .
C24 C25 H25B 109 . .
C26 C25 H25B 109 . .
H25A C25 H25B 107.8 . .
C27 C26 C25 108(2) . .
C27 C26 H26A 110 . .
C25 C26 H26A 110 . .
C27 C26 H26B 110 . .
C25 C26 H26B 110 . .
H26A C26 H26B 108.4 . .
C26 C27 C28 111.8(19) . .
C26 C27 H27A 109.3 . .
C28 C27 H27A 109.3 . .
C26 C27 H27B 109.3 . .
C28 C27 H27B 109.3 . .
H27A C27 H27B 107.9 . .
C29 C28 C27 112.7(18) . .
C29 C28 H28A 109.1 . .
C27 C28 H28A 109.1 . .
C29 C28 H28B 109.1 . .
C27 C28 H28B 109.1 . .
H28A C28 H28B 107.8 . .
C28 C29 C24 111.0(15) . .
C28 C29 H29A 109.4 . .
C24 C29 H29A 109.4 . .
C28 C29 H29B 109.4 . .
C24 C29 H29B 109.4 . .
H29A C29 H29B 108 . .
C92 C91 C24 110(3) . .
C92 C91 H91A 109.6 . .
C24 C91 H91A 109.6 . .
C92 C91 H91B 109.6 . .
C24 C91 H91B 109.6 . .
H91A C91 H91B 108.1 . .
C93 C92 C91 105(4) . .
C93 C92 H92A 110.8 . .
C91 C92 H92A 110.8 . .
C93 C92 H92B 110.8 . .
C91 C92 H92B 110.8 . .
H92A C92 H92B 108.9 . .
C92 C93 C94 115(4) . .
C92 C93 H93A 108.6 . .
C94 C93 H93A 108.6 . .
C92 C93 H93B 108.6 . .
C94 C93 H93B 108.6 . .
H93A C93 H93B 107.6 . .
C93 C94 C95 104(4) . .
C93 C94 H94B 111.1 . .
C95 C94 H94B 111.1 . .
H94A C94 H94B 109 . .
C24 C95 C94 104(3) . .
C24 C95 H95A 111 . .
C94 C95 H95A 111 . .
C24 C95 H95B 111 . .
C94 C95 H95B 111 . .
H95A C95 H95B 109 . .

loop_
_geom_bond_atom_site_label_1
_geom_bond_atom_site_label_2
_geom_bond_distance
_geom_bond_site_symmetry_2
Mo1 Mo2 2.9835(11) .
Mo1 P1 2.4713(22) .
Mo1 P2 2.4775(30) .
Mo1 P3 2.4299(33) .
Mo1 C1B 1.88(3) .
Mo1 C1 2.028(16) .
Mo1 C37 2.22(4) .
Mo1 C32 2.23(3) .
Mo1 C33 2.27(3) .
Mo1 C39 2.29(4) .
Mo1 C36 2.30(4) .
Mo1 C35 2.31(3) .
Mo1 C38 2.32(4) .
Mo1 C30 2.33(2) .
Mo1 C31 2.36(3) .
Mo1 C34 2.37(3) .
Mo2 P1 2.4842(21) .
Mo2 P2 2.4895(32) .
Mo2 P3 2.4279(30) .
Mo2 C2B 1.83(3) .
Mo2 C2 1.929(16) .
Mo2 C49 2.32(2) .
Mo2 C46 2.33(4) .
Mo2 C45 2.33(2) .
Mo2 C48 2.34(3) .
Mo2 C40 2.35(3) .
Mo2 C41 2.35(2) .
Mo2 C44 2.36(2) .
Mo2 C43 2.37(2) .
Mo2 C47 2.39(3) .
Mo2 C42 2.39(2) .
Re1 C6 1.936(12) .
Re1 C4 1.954(9) .
Re1 C3 1.994(12) .
Re1 C5 1.998(13) .
Re1 P1 2.511(2) 2_556
Re1 P2 2.512(2) .
P3 C18 1.858(12) .
P3 C24 1.874(11) .
P2 P1 2.072(3) .
P1 Re1 2.511(2) 2_556
C1 O1 1.12(2) .
C1B O1B 1.20(4) .
C2 O2 1.12(2) .
C2B O2B 1.24(4) .
C3 O3 1.126(16) .
C4 O4 1.130(11) .
C5 O5 1.150(14) .
C6 O6 1.136(14) .
C30 C34 1.441(18) .
C30 C31 1.442(18) .
C30 H30 0.93 .
C31 C32 1.425(19) .
C31 H31 0.93 .
C32 C33 1.398(19) .
C32 H32 0.93 .
C33 C34 1.442(18) .
C33 H33 0.93 .
C34 H34 0.93 .
C35 C36 1.444(19) .
C35 C39 1.468(19) .
C35 H35 0.93 .
C36 C37 1.442(19) .
C36 H36 0.93 .
C37 C38 1.443(19) .
C37 H37 0.93 .
C38 C39 1.441(19) .
C38 H38 0.93 .
C39 H39 0.93 .
C40 C41 1.38(4) .
C40 C44 1.49(4) .
C40 H40 0.93 .
C41 C42 1.33(3) .
C41 H41 0.93 .
C42 C43 1.37(3) .
C42 H42 0.93 .
C43 C44 1.34(3) .
C43 H43 0.93 .
C44 H44 0.93 .
C45 C46 1.42(4) .
C45 C49 1.44(3) .
C45 H45 0.93 .
C46 C47 1.36(5) .
C46 H46 0.93 .
C47 C48 1.45(4) .
C47 H47 0.93 .
C48 C49 1.51(3) .
C48 H48 0.93 .
C49 H49 0.93 .
C18 C19 1.38(2) .
C18 C23 1.49(2) .
C18 C81 1.75(3) .
C18 H18 0.98 .
C23 C22 1.52(3) .
C23 C84 1.71(5) .
C23 H23A 0.97 .
C23 H23B 0.97 .
C19 C20 1.55(4) .
C19 H19A 0.97 .
C19 H19B 0.97 .
C20 C21 1.58(4) .
C20 H20A 0.97 .
C20 H20B 0.97 .
C21 C22 1.56(3) .
C21 H21A 0.97 .
C21 H21B 0.97 .
C22 H22A 0.97 .
C22 H22B 0.97 .
C81 C82 1.54(7) .
C81 H81A 0.97 .
C81 H81B 0.97 .
C82 C83 1.48(7) .
C82 H82A 0.97 .
C82 H82B 0.97 .
C83 C84 1.44(6) .
C83 H83A 0.97 .
C83 H83B 0.97 .
C84 H84A 0.97 .
C84 H84B 0.97 .
C24 C95 1.43(3) .
C24 C25 1.51(2) .
C24 C91 1.57(4) .
C24 C29 1.63(2) .
C24 H24 0.98 .
C25 C26 1.56(3) .
C25 H25A 0.97 .
C25 H25B 0.97 .
C26 C27 1.51(4) .
C26 H26A 0.97 .
C26 H26B 0.97 .
C27 C28 1.52(3) .
C27 H27A 0.97 .
C27 H27B 0.97 .
C28 C29 1.51(3) .
C28 H28A 0.97 .
C28 H28B 0.97 .
C29 H29A 0.97 .
C29 H29B 0.97 .
C91 C92 1.52(6) .
C91 H91A 0.97 .
C91 H91B 0.97 .
C92 C93 1.47(7) .
C92 H92A 0.97 .
C92 H92B 0.97 .
C93 C94 1.61(7) .
C93 H93A 0.97 .
C93 H93B 0.97 .
C94 C95 1.66(6) .
C94 H94A 0.97 .
C94 H94B 0.97 .
C95 H95A 0.97 .
C95 H95B 0.97 .

loop_
_platon_squeeze_void_nr
_platon_squeeze_void_average_x
_platon_squeeze_void_average_y
_platon_squeeze_void_average_z
_platon_squeeze_void_volume
_platon_squeeze_void_count_electrons
_platon_squeeze_void_content
1 0.500 0.000 0.051 511 138 ' '
2 0.000 0.500 -0.039 511 138 ' '
